data_2213875
loop_
_publ_author_name
'Zhou, Chun-Shan'
'Hu, Si'
'Meng, Xiang-Gao'

_publ_section_title
;2,2',2'',2'''-[<i>N</i>,<i>N</i>,<i>N</i>',<i>N</i>'-(3,6-Dioxaoctane-1,8-diyldinitrilo)tetramethylene]tetrakis(benzimidazolium)
 tetranitrate
;
_journal_coeditor_code LH2376
_journal_issue 6
_journal_name_full 'Acta Crystallographica Section E'
_journal_page_first o2800
_journal_page_last o2800
_journal_paper_doi 10.1107/S1600536807020764
_journal_volume 63
_journal_year 2007
_chemical_formula_iupac 'C38 H44 N10 O2 4+, 4(N O3 -)'
_chemical_formula_moiety 'C38 H44 N10 O2 4+, 4(N O3 -)'
_chemical_formula_sum 'C38 H44 N14 O14'
_chemical_formula_weight 920.87
_chemical_name_systematic
;
2,2',2'',2'''-[N,N,N',N'-(3,6-Dioxaoctane-1,8-
diyldinitrilo)tetramethylene]tetrakis(benzimidazolium) tetranitrate
;
_space_group_IT_number 14
_symmetry_cell_setting monoclinic
_symmetry_space_group_name_Hall '-P 2ybc'
_symmetry_space_group_name_H-M 'P 1 21/c 1'
_atom_sites_solution_hydrogens geom
_atom_sites_solution_primary direct
_atom_sites_solution_secondary difmap
_audit_creation_method SHELXL-97
_cell_angle_alpha 90.00
_cell_angle_beta 92.4210(10)
_cell_angle_gamma 90.00
_cell_formula_units_Z 2
_cell_length_a 8.4296(6)
_cell_length_b 17.6744(12)
_cell_length_c 14.2790(10)
_cell_measurement_reflns_used 2223
_cell_measurement_temperature 294(2)
_cell_measurement_theta_max 19.91
_cell_measurement_theta_min 2.42
_cell_volume 2125.5(3)
_computing_cell_refinement 'SAINT-Plus (Bruker, 2001)'
_computing_data_collection 'SMART  (Bruker, 2001)'
_computing_data_reduction SAINT-Plus
_computing_molecular_graphics 'PLATON (Spek, 2003)'
_computing_publication_material PLATON
_computing_structure_refinement 'SHELXL97 (Sheldrick, 1997)'
_computing_structure_solution 'SHELXS97 (Sheldrick, 1997)'
_diffrn_ambient_temperature 298(2)
_diffrn_measured_fraction_theta_full 1.000
_diffrn_measured_fraction_theta_max 1.000
_diffrn_measurement_device_type 'Bruker SMART APEX CCD area-detector'
_diffrn_measurement_method '0.3\% wide \w exposures'
_diffrn_radiation_monochromator graphite
_diffrn_radiation_source 'fine focus sealed Siemens Mo tube'
_diffrn_radiation_type 'Mo K\a'
_diffrn_radiation_wavelength 0.71073
_diffrn_reflns_av_R_equivalents 0.0668
_diffrn_reflns_av_sigmaI/netI 0.0569
_diffrn_reflns_limit_h_max 10
_diffrn_reflns_limit_h_min -10
_diffrn_reflns_limit_k_max 22
_diffrn_reflns_limit_k_min -19
_diffrn_reflns_limit_l_max 18
_diffrn_reflns_limit_l_min -18
_diffrn_reflns_number 23482
_diffrn_reflns_theta_full 27.00
_diffrn_reflns_theta_max 27.00
_diffrn_reflns_theta_min 1.83
_exptl_absorpt_coefficient_mu 0.112
_exptl_absorpt_correction_T_max 0.9889
_exptl_absorpt_correction_T_min 0.9749
_exptl_absorpt_correction_type multi-scan
_exptl_absorpt_process_details '(SADABS; Sheldrick, 2001)'
_exptl_crystal_colour colourless
_exptl_crystal_density_diffrn 1.439
_exptl_crystal_density_method 'not measured'
_exptl_crystal_description block
_exptl_crystal_F_000 964
_exptl_crystal_size_max 0.20
_exptl_crystal_size_mid 0.12
_exptl_crystal_size_min 0.10
_refine_diff_density_max 0.287
_refine_diff_density_min -0.185
_refine_ls_extinction_method none
_refine_ls_goodness_of_fit_ref 1.028
_refine_ls_hydrogen_treatment mixed
_refine_ls_matrix_type full
_refine_ls_number_parameters 310
_refine_ls_number_reflns 4642
_refine_ls_number_restraints 0
_refine_ls_restrained_S_all 1.028
_refine_ls_R_factor_all 0.1270
_refine_ls_R_factor_gt 0.0647
_refine_ls_shift/su_max 0.000
_refine_ls_shift/su_mean 0.000
_refine_ls_structure_factor_coef Fsqd
_refine_ls_weighting_details 'calc w=1/[\s^2^(Fo^2^)+(0.0744P)^2^+0.3238P] where P=(Fo^2^+2Fc^2^)/3'
_refine_ls_weighting_scheme calc
_refine_ls_wR_factor_gt 0.1459
_refine_ls_wR_factor_ref 0.1686
_reflns_number_gt 2655
_reflns_number_total 4642
_reflns_threshold_expression I>2\s(I)
_cod_data_source_file lh2376.cif
_cod_data_source_block I
_cod_original_sg_symbol_H-M 'P 21/c'
_cod_database_code 2213875
_cod_database_fobs_code 2213875

loop_
_symmetry_equiv_pos_as_xyz
'x, y, z'
'-x, y+1/2, -z+1/2'
'-x, -y, -z'
'x, -y-1/2, z-1/2'

loop_
_atom_site_type_symbol
_atom_site_label
_atom_site_fract_x
_atom_site_fract_y
_atom_site_fract_z
_atom_site_U_iso_or_equiv
_atom_site_adp_type
_atom_site_calc_flag
_atom_site_refinement_flags
_atom_site_occupancy
C C1 0.2091(3) 0.53564(19) 0.38291(19) 0.0604(8) Uani d . 1
H H1A 0.2269 0.5895 0.3759 0.072 Uiso calc R 1
H H1B 0.1398 0.5284 0.4347 0.072 Uiso calc R 1
C C2 0.1299(3) 0.50482(16) 0.29426(18) 0.0481(7) Uani d . 1
H H2A 0.1247 0.4502 0.3006 0.058 Uiso calc R 1
H H2B 0.0214 0.5233 0.2911 0.058 Uiso calc R 1
C C3 0.2078(3) 0.60132(15) 0.1804(2) 0.0516(7) Uani d . 1
H H3A 0.2777 0.6079 0.1287 0.062 Uiso calc R 1
H H3B 0.2532 0.6287 0.2339 0.062 Uiso calc R 1
C C4 0.0490(3) 0.63386(16) 0.15382(17) 0.0439(6) Uani d . 1
C C5 -0.2006(3) 0.64709(15) 0.10256(16) 0.0402(6) Uani d . 1
C C6 -0.3564(3) 0.63661(16) 0.06912(18) 0.0482(7) Uani d . 1
H H6 -0.3976 0.5887 0.0562 0.058 Uiso calc R 1
C C7 -0.4458(3) 0.70087(19) 0.05621(18) 0.0538(8) Uani d . 1
H H7 -0.5505 0.6964 0.0337 0.065 Uiso calc R 1
C C8 -0.3840(3) 0.77308(17) 0.07599(19) 0.0550(8) Uani d . 1
H H8 -0.4491 0.8152 0.0670 0.066 Uiso calc R 1
C C9 -0.2306(3) 0.78310(16) 0.10818(18) 0.0510(7) Uani d . 1
H H9 -0.1892 0.8310 0.1205 0.061 Uiso calc R 1
C C10 -0.1396(3) 0.71858(15) 0.12152(17) 0.0420(6) Uani d . 1
C C11 0.3475(3) 0.48165(16) 0.1873(2) 0.0505(7) Uani d . 1
H H11A 0.4223 0.4907 0.2395 0.061 Uiso calc R 1
H H11B 0.3932 0.5013 0.1310 0.061 Uiso calc R 1
C C12 0.3205(3) 0.39871(16) 0.17669(17) 0.0453(7) Uani d . 1
C C13 0.2109(3) 0.28778(17) 0.14316(17) 0.0481(7) Uani d . 1
C C14 0.1108(4) 0.22818(18) 0.11782(19) 0.0564(8) Uani d . 1
H H14 0.0065 0.2361 0.0964 0.068 Uiso calc R 1
C C15 0.1746(4) 0.15673(19) 0.1262(2) 0.0666(9) Uani d . 1
H H15 0.1120 0.1153 0.1088 0.080 Uiso calc R 1
C C16 0.3291(5) 0.1445(2) 0.1598(2) 0.0759(10) Uani d . 1
H H16 0.3664 0.0951 0.1657 0.091 Uiso calc R 1
C C17 0.4284(4) 0.2034(2) 0.1844(2) 0.0676(9) Uani d . 1
H H17 0.5324 0.1952 0.2063 0.081 Uiso calc R 1
C C18 0.3663(3) 0.27573(17) 0.17529(18) 0.0508(7) Uani d . 1
C C19 0.4248(3) 0.52156(19) 0.49117(19) 0.0605(8) Uani d . 1
H H19A 0.3520 0.5113 0.5404 0.073 Uiso calc R 1
H H19B 0.4468 0.5754 0.4907 0.073 Uiso calc R 1
N N1 0.1992(2) 0.52134(12) 0.20352(14) 0.0427(5) Uani d . 1
N N2 -0.0788(2) 0.59601(14) 0.12376(15) 0.0450(6) Uani d . 1
H H2 -0.084(3) 0.5449(17) 0.1178(18) 0.054 Uiso d . 1
N N3 0.0169(3) 0.70765(14) 0.15369(15) 0.0465(6) Uani d . 1
H H3 0.085(3) 0.7437(16) 0.1678(18) 0.056 Uiso d . 1
N N4 0.4296(3) 0.34628(16) 0.19490(16) 0.0548(7) Uani d . 1
H H4 0.516(4) 0.3587(17) 0.218(2) 0.066 Uiso d . 1
N N5 0.1875(3) 0.36534(14) 0.14572(15) 0.0456(6) Uani d . 1
H H5 0.106(3) 0.3912(16) 0.1281(19) 0.055 Uiso d . 1
N N6 0.7793(3) 0.37255(17) 0.32131(19) 0.0621(7) Uani d . 1
O O1 0.3557(2) 0.49900(11) 0.40309(12) 0.0566(5) Uani d . 1
O O2 0.6974(3) 0.42656(14) 0.29412(17) 0.0876(8) Uani d . 1
O O3 0.8884(3) 0.37929(14) 0.38036(19) 0.0902(8) Uani d . 1
O O4 0.7453(3) 0.30882(15) 0.28733(18) 0.0908(8) Uani d . 1
N N7 -0.2022(3) 0.41060(15) 0.06511(16) 0.0546(6) Uani d . 1
O O5 -0.3230(2) 0.44713(13) 0.04530(17) 0.0787(7) Uani d . 1
O O6 -0.0836(2) 0.44321(12) 0.10178(17) 0.0766(7) Uani d . 1
O O7 -0.1903(3) 0.34285(14) 0.0487(2) 0.0942(9) Uani d . 1

loop_
_atom_site_aniso_label
_atom_site_aniso_U_11
_atom_site_aniso_U_22
_atom_site_aniso_U_33
_atom_site_aniso_U_12
_atom_site_aniso_U_13
_atom_site_aniso_U_23
C1 0.0578(18) 0.075(2) 0.0474(17) 0.0142(16) -0.0083(13) -0.0031(15)
C2 0.0402(14) 0.0546(18) 0.0488(16) 0.0041(13) -0.0059(12) 0.0025(13)
C3 0.0405(14) 0.0479(18) 0.0652(18) -0.0094(12) -0.0127(13) 0.0071(14)
C4 0.0427(14) 0.0443(18) 0.0442(15) -0.0071(12) -0.0053(11) 0.0033(12)
C5 0.0433(14) 0.0412(16) 0.0360(13) 0.0016(12) 0.0003(11) 0.0054(11)
C6 0.0455(14) 0.0530(18) 0.0455(15) -0.0055(13) -0.0057(12) 0.0012(13)
C7 0.0441(15) 0.070(2) 0.0469(16) 0.0052(15) -0.0040(12) 0.0087(14)
C8 0.0589(18) 0.055(2) 0.0504(17) 0.0157(15) -0.0009(14) 0.0098(14)
C9 0.0621(18) 0.0461(18) 0.0447(16) 0.0003(14) 0.0032(13) -0.0003(13)
C10 0.0459(14) 0.0434(17) 0.0364(14) 0.0002(12) -0.0033(11) 0.0027(11)
C11 0.0367(14) 0.062(2) 0.0527(17) -0.0006(13) -0.0044(12) 0.0033(14)
C12 0.0409(14) 0.0554(19) 0.0395(14) 0.0031(13) -0.0007(11) 0.0018(13)
C13 0.0538(16) 0.055(2) 0.0356(14) 0.0063(14) 0.0035(12) 0.0021(13)
C14 0.0645(18) 0.058(2) 0.0470(16) -0.0045(16) 0.0040(14) -0.0006(14)
C15 0.092(2) 0.052(2) 0.0566(19) -0.0009(18) 0.0123(17) 0.0033(15)
C16 0.111(3) 0.059(2) 0.058(2) 0.021(2) 0.005(2) 0.0032(17)
C17 0.075(2) 0.072(2) 0.0546(19) 0.0264(19) -0.0056(16) 0.0036(17)
C18 0.0571(17) 0.056(2) 0.0393(15) 0.0119(15) 0.0001(12) -0.0011(13)
C19 0.0645(19) 0.070(2) 0.0456(17) 0.0011(15) -0.0152(14) -0.0014(14)
N1 0.0360(11) 0.0454(14) 0.0460(13) -0.0016(10) -0.0062(9) 0.0050(10)
N2 0.0433(12) 0.0399(13) 0.0507(13) -0.0031(11) -0.0087(10) 0.0027(11)
N3 0.0482(13) 0.0407(15) 0.0499(13) -0.0080(10) -0.0078(10) -0.0014(11)
N4 0.0441(13) 0.0697(18) 0.0498(14) 0.0114(13) -0.0078(11) 0.0008(12)
N5 0.0409(12) 0.0483(16) 0.0469(13) 0.0074(11) -0.0052(10) -0.0007(11)
N6 0.0457(14) 0.066(2) 0.0738(18) 0.0063(14) -0.0011(13) 0.0094(15)
O1 0.0544(11) 0.0675(14) 0.0464(11) 0.0091(10) -0.0150(9) -0.0071(9)
O2 0.0809(16) 0.0818(18) 0.0986(18) 0.0335(14) -0.0129(14) 0.0038(14)
O3 0.0605(14) 0.0913(19) 0.116(2) -0.0012(13) -0.0352(14) 0.0062(15)
O4 0.0764(16) 0.0726(18) 0.121(2) 0.0040(14) -0.0302(15) -0.0099(15)
N7 0.0473(14) 0.0551(17) 0.0602(15) -0.0020(12) -0.0134(11) -0.0018(12)
O5 0.0533(12) 0.0746(16) 0.1052(18) 0.0111(11) -0.0310(12) -0.0085(13)
O6 0.0480(12) 0.0495(13) 0.129(2) -0.0029(10) -0.0305(12) -0.0134(12)
O7 0.0891(17) 0.0481(15) 0.141(2) 0.0016(13) -0.0459(16) -0.0181(15)

loop_
_atom_type_symbol
_atom_type_description
_atom_type_scat_dispersion_real
_atom_type_scat_dispersion_imag
_atom_type_scat_source
C C 0.0033 0.0016 'International Tables Vol C Tables 4.2.6.8 and 6.1.1.4'
H H 0.0000 0.0000 'International Tables Vol C Tables 4.2.6.8 and 6.1.1.4'
N N 0.0061 0.0033 'International Tables Vol C Tables 4.2.6.8 and 6.1.1.4'
O O 0.0106 0.0060 'International Tables Vol C Tables 4.2.6.8 and 6.1.1.4'

loop_
_geom_angle_atom_site_label_1
_geom_angle_atom_site_label_2
_geom_angle_atom_site_label_3
_geom_angle_site_symmetry_1
_geom_angle_site_symmetry_3
_geom_angle
_geom_angle_publ_flag
O1 C1 C2 . . 111.0(2) no
O1 C1 H1A . . 109.4 no
C2 C1 H1A . . 109.4 no
O1 C1 H1B . . 109.4 no
C2 C1 H1B . . 109.4 no
H1A C1 H1B . . 108.0 no
N1 C2 C1 . . 119.3(2) no
N1 C2 H2A . . 107.5 no
C1 C2 H2A . . 107.5 no
N1 C2 H2B . . 107.5 no
C1 C2 H2B . . 107.5 no
H2A C2 H2B . . 107.0 no
N1 C3 C4 . . 112.3(2) no
N1 C3 H3A . . 109.1 no
C4 C3 H3A . . 109.1 no
N1 C3 H3B . . 109.1 no
C4 C3 H3B . . 109.1 no
H3A C3 H3B . . 107.9 no
N2 C4 N3 . . 109.4(2) no
N2 C4 C3 . . 126.6(3) no
N3 C4 C3 . . 124.0(2) no
C10 C5 C6 . . 121.7(2) no
C10 C5 N2 . . 106.5(2) no
C6 C5 N2 . . 131.8(2) no
C7 C6 C5 . . 116.2(3) no
C7 C6 H6 . . 121.9 no
C5 C6 H6 . . 121.9 no
C6 C7 C8 . . 121.9(3) no
C6 C7 H7 . . 119.0 no
C8 C7 H7 . . 119.0 no
C9 C8 C7 . . 121.6(3) no
C9 C8 H8 . . 119.2 no
C7 C8 H8 . . 119.2 no
C8 C9 C10 . . 116.8(3) no
C8 C9 H9 . . 121.6 no
C10 C9 H9 . . 121.6 no
C9 C10 C5 . . 121.7(2) no
C9 C10 N3 . . 132.2(3) no
C5 C10 N3 . . 106.1(2) no
N1 C11 C12 . . 111.2(2) no
N1 C11 H11A . . 109.4 no
C12 C11 H11A . . 109.4 no
N1 C11 H11B . . 109.4 no
C12 C11 H11B . . 109.4 no
H11A C11 H11B . . 108.0 no
N4 C12 N5 . . 108.9(3) no
N4 C12 C11 . . 124.6(2) no
N5 C12 C11 . . 126.5(2) no
N5 C13 C18 . . 106.1(2) no
N5 C13 C14 . . 132.2(3) no
C18 C13 C14 . . 121.7(3) no
C15 C14 C13 . . 116.3(3) no
C15 C14 H14 . . 121.9 no
C13 C14 H14 . . 121.9 no
C14 C15 C16 . . 122.1(3) no
C14 C15 H15 . . 118.9 no
C16 C15 H15 . . 118.9 no
C17 C16 C15 . . 121.6(3) no
C17 C16 H16 . . 119.2 no
C15 C16 H16 . . 119.2 no
C16 C17 C18 . . 116.9(3) no
C16 C17 H17 . . 121.6 no
C18 C17 H17 . . 121.6 no
N4 C18 C17 . . 132.3(3) no
N4 C18 C13 . . 106.3(2) no
C17 C18 C13 . . 121.4(3) no
O1 C19 C19 . 3_666 108.7(3) no
O1 C19 H19A . . 110.0 no
C19 C19 H19A 3_666 . 110.0 no
O1 C19 H19B . . 110.0 no
C19 C19 H19B 3_666 . 110.0 no
H19A C19 H19B . . 108.3 no
C3 N1 C11 . . 112.3(2) no
C3 N1 C2 . . 114.7(2) no
C11 N1 C2 . . 114.7(2) no
C4 N2 C5 . . 109.0(2) no
C4 N2 H2 . . 124.5(17) no
C5 N2 H2 . . 126.5(17) no
C4 N3 C10 . . 109.0(2) no
C4 N3 H3 . . 125.6(18) no
C10 N3 H3 . . 125.2(18) no
C12 N4 C18 . . 109.5(2) no
C12 N4 H4 . . 119(2) no
C18 N4 H4 . . 131(2) no
C12 N5 C13 . . 109.3(2) no
C12 N5 H5 . . 121.4(19) no
C13 N5 H5 . . 129.3(19) no
O3 N6 O2 . . 122.4(3) no
O3 N6 O4 . . 120.3(3) no
O2 N6 O4 . . 117.3(3) no
C1 O1 C19 . . 112.0(2) no
N6 O2 H4 . . 95.9(8) no
N6 O4 H4 . . 89.8(8) no
O7 N7 O5 . . 122.9(2) no
O7 N7 O6 . . 117.4(2) no
O5 N7 O6 . . 119.6(3) no
N7 O6 H2 . . 120.4(9) no
N7 O6 H5 . . 121.3(8) no
H2 O6 H5 . . 117.9(12) no

loop_
_geom_bond_atom_site_label_1
_geom_bond_atom_site_label_2
_geom_bond_site_symmetry_2
_geom_bond_distance
_geom_bond_publ_flag
C1 O1 . 1.414(3) no
C1 C2 . 1.508(4) no
C1 H1A . 0.9700 no
C1 H1B . 0.9700 no
C2 N1 . 1.473(3) no
C2 H2A . 0.9700 no
C2 H2B . 0.9700 no
C3 N1 . 1.454(3) no
C3 C4 . 1.491(3) no
C3 H3A . 0.9700 no
C3 H3B . 0.9700 no
C4 N2 . 1.324(3) no
C4 N3 . 1.332(3) no
C5 C10 . 1.387(4) no
C5 C6 . 1.391(3) no
C5 N2 . 1.391(3) no
C6 C7 . 1.371(4) no
C6 H6 . 0.9300 no
C7 C8 . 1.403(4) no
C7 H7 . 0.9300 no
C8 C9 . 1.366(4) no
C8 H8 . 0.9300 no
C9 C10 . 1.383(4) no
C9 H9 . 0.9300 no
C10 N3 . 1.392(3) no
C11 N1 . 1.460(3) no
C11 C12 . 1.490(4) no
C11 H11A . 0.9700 no
C11 H11B . 0.9700 no
C12 N4 . 1.323(3) no
C12 N5 . 1.326(3) no
C13 N5 . 1.386(4) no
C13 C18 . 1.386(4) no
C13 C14 . 1.388(4) no
C14 C15 . 1.376(4) no
C14 H14 . 0.9300 no
C15 C16 . 1.385(5) no
C15 H15 . 0.9300 no
C16 C17 . 1.374(5) no
C16 H16 . 0.9300 no
C17 C18 . 1.385(4) no
C17 H17 . 0.9300 no
C18 N4 . 1.380(4) no
C19 O1 . 1.421(3) no
C19 C19 3_666 1.491(6) no
C19 H19A . 0.9700 no
C19 H19B . 0.9700 no
N2 H2 . 0.91(3) no
N3 H3 . 0.87(3) no
N4 H4 . 0.82(3) no
N5 H5 . 0.86(3) no
N6 O3 . 1.227(3) no
N6 O2 . 1.231(3) no
N6 O4 . 1.255(3) no
N7 O7 . 1.225(3) no
N7 O5 . 1.228(3) no
N7 O6 . 1.249(3) no

loop_
_geom_hbond_atom_site_label_D
_geom_hbond_atom_site_label_H
_geom_hbond_atom_site_label_A
_geom_hbond_site_symmetry_A
_geom_hbond_distance_DH
_geom_hbond_distance_HA
_geom_hbond_distance_DA
_geom_hbond_angle_DHA
C14 H14 O7 . 0.93 2.58 3.364(4) 141.7
C11 H11A O1 . 0.97 2.43 3.094(3) 125.4
C6 H6 O5 . 0.93 2.59 3.379(4) 143.4
N4 H4 O4 . 0.82(3) 2.31(3) 2.995(3) 142(3)
N4 H4 O2 . 0.82(3) 2.20(3) 2.975(4) 160(3)
N5 H5 O6 . 0.86(3) 1.87(3) 2.719(3) 174(3)
N2 H2 O6 . 0.91(3) 1.81(3) 2.719(3) 177(3)
C7 H7 O7 3_465 0.93 2.53 3.443(4) 166.1
N3 H3 O4 2_655 0.87(3) 1.93(3) 2.789(3) 169(3)
N3 H3 O3 2_655 0.87(3) 2.51(3) 3.180(3) 134(2)

loop_
_geom_torsion_atom_site_label_1
_geom_torsion_atom_site_label_2
_geom_torsion_atom_site_label_3
_geom_torsion_atom_site_label_4
_geom_torsion_site_symmetry_1
_geom_torsion
_geom_torsion_publ_flag
O1 C1 C2 N1 . -69.8(3) no
N1 C3 C4 N2 . -21.2(4) no
N1 C3 C4 N3 . 161.5(2) no
C10 C5 C6 C7 . -0.1(4) no
N2 C5 C6 C7 . 179.7(3) no
C5 C6 C7 C8 . -0.3(4) no
C6 C7 C8 C9 . 0.8(4) no
C7 C8 C9 C10 . -0.8(4) no
C8 C9 C10 C5 . 0.4(4) no
C8 C9 C10 N3 . -179.2(3) no
C6 C5 C10 C9 . 0.0(4) no
N2 C5 C10 C9 . -179.9(2) no
C6 C5 C10 N3 . 179.7(2) no
N2 C5 C10 N3 . -0.1(3) no
N1 C11 C12 N4 . -154.4(2) no
N1 C11 C12 N5 . 27.5(4) no
N5 C13 C14 C15 . -178.5(3) no
C18 C13 C14 C15 . -0.1(4) no
C13 C14 C15 C16 . 1.2(4) no
C14 C15 C16 C17 . -1.6(5) no
C15 C16 C17 C18 . 0.8(5) no
C16 C17 C18 N4 . 178.5(3) no
C16 C17 C18 C13 . 0.3(4) no
N5 C13 C18 N4 . -0.5(3) no
C14 C13 C18 N4 . -179.2(2) no
N5 C13 C18 C17 . 178.1(2) no
C14 C13 C18 C17 . -0.7(4) no
C4 C3 N1 C11 . 153.5(2) no
C4 C3 N1 C2 . -73.1(3) no
C12 C11 N1 C3 . -158.9(2) no
C12 C11 N1 C2 . 67.7(3) no
C1 C2 N1 C3 . -60.6(3) no
C1 C2 N1 C11 . 71.7(3) no
N3 C4 N2 C5 . 0.2(3) no
C3 C4 N2 C5 . -177.4(3) no
C10 C5 N2 C4 . 0.0(3) no
C6 C5 N2 C4 . -179.9(3) no
N2 C4 N3 C10 . -0.3(3) no
C3 C4 N3 C10 . 177.4(2) no
C9 C10 N3 C4 . 179.9(3) no
C5 C10 N3 C4 . 0.3(3) no
N5 C12 N4 C18 . 0.0(3) no
C11 C12 N4 C18 . -178.4(2) no
C17 C18 N4 C12 . -178.0(3) no
C13 C18 N4 C12 . 0.3(3) no
N4 C12 N5 C13 . -0.3(3) no
C11 C12 N5 C13 . 178.1(2) no
C18 C13 N5 C12 . 0.5(3) no
C14 C13 N5 C12 . 179.0(3) no
C2 C1 O1 C19 . -174.0(2) no
C19 C19 O1 C1 3_666 177.9(3) no
O3 N6 O2 H4 . -169.1(8) no
O4 N6 O2 H4 . 9.7(8) no
O3 N6 O4 H4 . 169.7(8) no
O2 N6 O4 H4 . -9.1(8) no
O7 N7 O6 H2 . 173.8(10) no
O5 N7 O6 H2 . -4.6(10) no
O7 N7 O6 H5 . 1.3(10) no
O5 N7 O6 H5 . -177.1(10) no
